data_1506133
loop_
_publ_author_name
'Zhou, Zhiguo'
'Xiao, Shuzhang'
'Xu, Jia'
'Liu, Zhiqiang'
'Shi, Mei'
'Li, Fuyou'
'Yi, Tao'
'Huang, Chunhui'

_publ_section_title
;
 Modulation of the photochromic property in an organoboron-based
 diarylethene by a fluoride ion.
;
_journal_issue 18
_journal_name_full 'Organic letters'
_journal_page_first 3911
_journal_page_last 3914
_journal_paper_doi 10.1021/ol061370g
_journal_volume 8
_journal_year 2006
_chemical_formula_sum 'C51 H58 B2 S2'
_chemical_formula_weight 756.71
_chemical_name_systematic
; 
 ? 
;
_space_group_IT_number 15
_symmetry_cell_setting monoclinic
_symmetry_space_group_name_Hall '-C 2yc'
_symmetry_space_group_name_H-M 'C 1 2/c 1'
_atom_sites_solution_hydrogens geom
_atom_sites_solution_primary direct
_atom_sites_solution_secondary difmap
_audit_creation_method SHELXL-97
_cell_angle_alpha 90.00
_cell_angle_beta 90.34(3)
_cell_angle_gamma 90.00
_cell_formula_units_Z 4
_cell_length_a 14.231(3)
_cell_length_b 11.851(2)
_cell_length_c 27.763(6)
_cell_measurement_temperature 293(2)
_cell_volume 4682.2(16)
_computing_cell_refinement 'Bruker XSCANS'
_computing_data_collection 'Bruker XSCANS'
_computing_data_reduction 'Bruker SHELXTL'
_computing_molecular_graphics 'Bruker SHELXTL'
_computing_structure_refinement 'SHELXL-97 (Sheldrick, 1997)'
_computing_structure_solution 'SHELXS-97 (Sheldrick, 1990)'
_diffrn_ambient_temperature 293(2)
_diffrn_measured_fraction_theta_full 0.999
_diffrn_measured_fraction_theta_max 0.999
_diffrn_measurement_device_type 'Bruker P4'
_diffrn_measurement_method '\w scans'
_diffrn_radiation_monochromator graphite
_diffrn_radiation_source 'fine-focus sealed tube'
_diffrn_radiation_type MoK\a
_diffrn_radiation_wavelength 0.71073
_diffrn_reflns_av_R_equivalents 0.0207
_diffrn_reflns_av_sigmaI/netI 0.0296
_diffrn_reflns_limit_h_max 16
_diffrn_reflns_limit_h_min -16
_diffrn_reflns_limit_k_max 11
_diffrn_reflns_limit_k_min -14
_diffrn_reflns_limit_l_max 33
_diffrn_reflns_limit_l_min -29
_diffrn_reflns_number 10178
_diffrn_reflns_theta_full 25.01
_diffrn_reflns_theta_max 25.01
_diffrn_reflns_theta_min 2.24
_diffrn_standards_decay_% 5.44
_exptl_absorpt_coefficient_mu 0.145
_exptl_absorpt_correction_T_max 0.9885
_exptl_absorpt_correction_T_min 0.9856
_exptl_absorpt_correction_type multi-scan
_exptl_absorpt_process_details sadabs
_exptl_crystal_density_diffrn 1.073
_exptl_crystal_density_method 'not measured'
_exptl_crystal_F_000 1624
_exptl_crystal_size_max 0.10
_exptl_crystal_size_mid 0.10
_exptl_crystal_size_min 0.08
_refine_diff_density_max 0.236
_refine_diff_density_min -0.201
_refine_diff_density_rms 0.035
_refine_ls_extinction_method none
_refine_ls_goodness_of_fit_ref 1.046
_refine_ls_hydrogen_treatment constr
_refine_ls_matrix_type full
_refine_ls_number_parameters 252
_refine_ls_number_reflns 4101
_refine_ls_number_restraints 1
_refine_ls_restrained_S_all 1.046
_refine_ls_R_factor_all 0.0665
_refine_ls_R_factor_gt 0.0459
_refine_ls_shift/su_max 0.000
_refine_ls_shift/su_mean 0.000
_refine_ls_structure_factor_coef Fsqd
_refine_ls_weighting_details 'calc w=1/[\s^2^(Fo^2^)+(0.0745P)^2^+2.3589P] where P=(Fo^2^+2Fc^2^)/3'
_refine_ls_weighting_scheme calc
_refine_ls_wR_factor_gt 0.1330
_refine_ls_wR_factor_ref 0.1468
_reflns_number_gt 2953
_reflns_number_total 4101
_reflns_threshold_expression >2sigma(I)
_cod_data_source_file ol061370gsi20060605_095349.cif
_cod_data_source_block 51129a
_cod_original_sg_symbol_H-M C2/c
_cod_database_code 1506133

loop_
_symmetry_equiv_pos_as_xyz
'x, y, z'
'-x, y, -z+1/2'
'x+1/2, y+1/2, z'
'-x+1/2, y+1/2, -z+1/2'
'-x, -y, -z'
'x, -y, z-1/2'
'-x+1/2, -y+1/2, -z'
'x+1/2, -y+1/2, z-1/2'

loop_
_atom_site_label
_atom_site_type_symbol
_atom_site_fract_x
_atom_site_fract_y
_atom_site_fract_z
_atom_site_U_iso_or_equiv
_atom_site_adp_type
_atom_site_occupancy
_atom_site_symmetry_multiplicity
_atom_site_calc_flag
_atom_site_refinement_flags
S1 S 0.20720(4) 0.75479(5) 0.19749(2) 0.0606(2) Uani 1 1 d .
B1 B 0.08793(19) 0.8484(2) 0.12343(8) 0.0543(6) Uani 1 1 d .
C1 C -0.3083(2) 0.9147(3) 0.05813(14) 0.1122(12) Uani 1 1 d .
H1A H -0.3473 0.9289 0.0856 0.168 Uiso 1 1 calc R
H1B H -0.3282 0.8463 0.0426 0.168 Uiso 1 1 calc R
H1C H -0.3137 0.9765 0.0359 0.168 Uiso 1 1 calc R
C2 C -0.20641(19) 0.9030(2) 0.07449(11) 0.0745(7) Uani 1 1 d .
C3 C -0.1348(2) 0.8820(2) 0.04194(10) 0.0744(7) Uani 1 1 d .
H3A H -0.1499 0.8770 0.0094 0.089 Uiso 1 1 calc R
C4 C -0.04071(18) 0.86817(19) 0.05596(8) 0.0619(6) Uani 1 1 d .
C5 C -0.01586(16) 0.87410(18) 0.10599(7) 0.0553(5) Uani 1 1 d .
C6 C -0.08895(17) 0.90038(19) 0.13924(8) 0.0616(6) Uani 1 1 d .
C7 C -0.18189(18) 0.9142(2) 0.12274(10) 0.0733(7) Uani 1 1 d .
H7A H -0.2285 0.9315 0.1449 0.088 Uiso 1 1 calc R
C8 C 0.0319(2) 0.8440(3) 0.01736(8) 0.0819(8) Uani 1 1 d .
H8A H 0.0018 0.8432 -0.0137 0.123 Uiso 1 1 calc R
H8B H 0.0604 0.7718 0.0234 0.123 Uiso 1 1 calc R
H8C H 0.0793 0.9015 0.0180 0.123 Uiso 1 1 calc R
C9 C -0.0696(2) 0.9221(3) 0.19248(9) 0.0861(8) Uani 1 1 d .
H9A H -0.0041 0.9099 0.1992 0.129 Uiso 1 1 calc R
H9B H -0.1066 0.8714 0.2116 0.129 Uiso 1 1 calc R
H9C H -0.0858 0.9985 0.2002 0.129 Uiso 1 1 calc R
C10 C 0.18028(16) 0.90683(17) 0.10275(7) 0.0529(5) Uani 1 1 d .
C11 C 0.19228(16) 1.02605(18) 0.10501(7) 0.0541(5) Uani 1 1 d .
C12 C 0.27868(17) 1.07479(19) 0.09170(8) 0.0618(6) Uani 1 1 d .
H12A H 0.2859 1.1526 0.0942 0.074 Uiso 1 1 calc R
C13 C 0.35360(17) 1.0104(2) 0.07492(8) 0.0635(6) Uani 1 1 d .
C14 C 0.34012(18) 0.8945(2) 0.07075(8) 0.0675(6) Uani 1 1 d .
H14A H 0.3888 0.8506 0.0588 0.081 Uiso 1 1 calc R
C15 C 0.25598(17) 0.84139(18) 0.08392(8) 0.0604(6) Uani 1 1 d .
C16 C 0.11377(18) 1.1031(2) 0.12264(9) 0.0729(7) Uani 1 1 d .
H16A H 0.1345 1.1802 0.1216 0.109 Uiso 1 1 calc R
H16B H 0.0979 1.0835 0.1551 0.109 Uiso 1 1 calc R
H16C H 0.0595 1.0942 0.1023 0.109 Uiso 1 1 calc R
C17 C 0.44608(19) 1.0642(3) 0.06079(11) 0.0886(9) Uani 1 1 d .
H17A H 0.4426 1.1443 0.0657 0.133 Uiso 1 1 calc R
H17B H 0.4583 1.0490 0.0275 0.133 Uiso 1 1 calc R
H17C H 0.4959 1.0335 0.0802 0.133 Uiso 1 1 calc R
C18 C 0.2485(2) 0.7141(2) 0.07516(10) 0.0826(8) Uani 1 1 d .
H18A H 0.3071 0.6863 0.0630 0.124 Uiso 1 1 calc R
H18B H 0.1995 0.6995 0.0521 0.124 Uiso 1 1 calc R
H18C H 0.2341 0.6767 0.1049 0.124 Uiso 1 1 calc R
C19 C 0.10341(15) 0.75916(18) 0.16401(7) 0.0548(5) Uani 1 1 d .
C20 C 0.04599(15) 0.67079(19) 0.17884(7) 0.0534(5) Uani 1 1 d .
H20A H -0.0135 0.6588 0.1658 0.064 Uiso 1 1 calc R
C21 C 0.08463(14) 0.59996(17) 0.21537(7) 0.0492(5) Uani 1 1 d .
C22 C 0.17294(15) 0.63803(19) 0.23005(7) 0.0556(5) Uani 1 1 d .
C23 C 0.23312(19) 0.5923(3) 0.27093(10) 0.0831(8) Uani 1 1 d .
H23A H 0.2028 0.5278 0.2849 0.125 Uiso 1 1 calc R
H23B H 0.2412 0.6496 0.2950 0.125 Uiso 1 1 calc R
H23C H 0.2934 0.5705 0.2587 0.125 Uiso 1 1 calc R
C24 C 0.03747(15) 0.49812(17) 0.23533(7) 0.0520(5) Uani 1 1 d .
C25 C 0.0683(2) 0.3779(2) 0.22309(10) 0.0793(8) Uani 1 1 d .
H25A H 0.0642 0.3645 0.1887 0.095 Uiso 1 1 calc R
H25B H 0.1323 0.3643 0.2338 0.095 Uiso 1 1 calc R
C26 C 0.0000 0.3035(4) 0.2500 0.147(3) Uani 1 2 d SD
H26A H 0.029(3) 0.239(2) 0.2653(15) 0.177 Uiso 1 1 d D

loop_
_atom_site_aniso_label
_atom_site_aniso_U_11
_atom_site_aniso_U_22
_atom_site_aniso_U_33
_atom_site_aniso_U_23
_atom_site_aniso_U_13
_atom_site_aniso_U_12
S1 0.0577(4) 0.0670(4) 0.0570(4) 0.0071(3) -0.0013(3) -0.0069(3)
B1 0.0761(17) 0.0467(13) 0.0402(12) -0.0012(10) 0.0048(11) -0.0010(12)
C1 0.094(2) 0.093(2) 0.149(3) 0.024(2) -0.043(2) -0.0010(18)
C2 0.0799(17) 0.0530(14) 0.091(2) 0.0170(13) -0.0208(15) 0.0006(12)
C3 0.100(2) 0.0601(15) 0.0628(15) 0.0120(12) -0.0227(15) -0.0070(14)
C4 0.0892(17) 0.0498(13) 0.0467(12) 0.0076(10) -0.0049(11) -0.0048(11)
C5 0.0750(14) 0.0463(12) 0.0447(11) 0.0079(9) 0.0003(10) -0.0035(10)
C6 0.0737(15) 0.0580(14) 0.0531(13) 0.0072(10) 0.0027(11) 0.0051(11)
C7 0.0749(16) 0.0623(16) 0.0828(18) 0.0116(13) 0.0036(14) 0.0091(12)
C8 0.114(2) 0.089(2) 0.0433(13) 0.0014(12) 0.0049(13) -0.0130(16)
C9 0.098(2) 0.106(2) 0.0546(15) -0.0030(14) 0.0157(14) 0.0168(17)
C10 0.0721(14) 0.0464(12) 0.0403(11) 0.0022(9) 0.0053(10) -0.0029(10)
C11 0.0739(14) 0.0473(12) 0.0411(11) 0.0000(9) -0.0004(10) 0.0001(10)
C12 0.0879(17) 0.0472(12) 0.0503(12) -0.0008(10) -0.0012(12) -0.0094(12)
C13 0.0772(16) 0.0625(15) 0.0509(13) -0.0040(11) 0.0072(11) -0.0128(12)
C14 0.0794(16) 0.0629(15) 0.0604(14) -0.0047(11) 0.0180(12) 0.0006(12)
C15 0.0835(16) 0.0470(12) 0.0510(12) -0.0008(10) 0.0148(11) -0.0020(11)
C16 0.0923(18) 0.0521(14) 0.0744(16) -0.0053(12) -0.0032(14) 0.0063(12)
C17 0.0883(19) 0.093(2) 0.0848(19) -0.0108(16) 0.0138(15) -0.0269(16)
C18 0.113(2) 0.0517(14) 0.0838(18) -0.0070(13) 0.0319(16) -0.0020(14)
C19 0.0603(13) 0.0594(13) 0.0448(11) 0.0073(9) -0.0003(10) -0.0024(10)
C20 0.0555(12) 0.0609(13) 0.0438(11) 0.0065(9) -0.0008(9) -0.0024(10)
C21 0.0570(12) 0.0511(12) 0.0394(10) 0.0015(9) 0.0063(9) 0.0049(9)
C22 0.0592(13) 0.0605(14) 0.0470(12) 0.0031(10) 0.0004(10) 0.0055(10)
C23 0.0821(18) 0.094(2) 0.0727(17) 0.0157(15) -0.0192(14) 0.0089(15)
C24 0.0655(13) 0.0457(11) 0.0449(11) 0.0007(9) 0.0029(9) 0.0042(9)
C25 0.100(2) 0.0524(14) 0.0858(18) -0.0034(13) 0.0202(15) 0.0123(13)
C26 0.178(6) 0.046(2) 0.219(7) 0.000 0.113(5) 0.000

loop_
_atom_type_symbol
_atom_type_description
_atom_type_scat_dispersion_real
_atom_type_scat_dispersion_imag
_atom_type_scat_source
C C 0.0033 0.0016 'International Tables Vol C Tables 4.2.6.8 and 6.1.1.4'
H H 0.0000 0.0000 'International Tables Vol C Tables 4.2.6.8 and 6.1.1.4'
B B 0.0013 0.0007 'International Tables Vol C Tables 4.2.6.8 and 6.1.1.4'
S S 0.1246 0.1234 'International Tables Vol C Tables 4.2.6.8 and 6.1.1.4'

loop_
_geom_angle_atom_site_label_1
_geom_angle_atom_site_label_2
_geom_angle_atom_site_label_3
_geom_angle
_geom_angle_site_symmetry_1
_geom_angle_site_symmetry_3
C22 S1 C19 93.57(10) . .
C19 B1 C5 118.6(2) . .
C19 B1 C10 116.2(2) . .
C5 B1 C10 125.19(18) . .
C7 C2 C3 117.6(2) . .
C7 C2 C1 120.8(3) . .
C3 C2 C1 121.6(3) . .
C2 C3 C4 123.0(2) . .
C3 C4 C5 119.6(2) . .
C3 C4 C8 118.6(2) . .
C5 C4 C8 121.8(2) . .
C6 C5 C4 117.4(2) . .
C6 C5 B1 121.75(19) . .
C4 C5 B1 120.8(2) . .
C7 C6 C5 120.1(2) . .
C7 C6 C9 117.4(2) . .
C5 C6 C9 122.4(2) . .
C2 C7 C6 122.2(2) . .
C11 C10 C15 117.6(2) . .
C11 C10 B1 120.89(19) . .
C15 C10 B1 121.37(19) . .
C12 C11 C10 120.0(2) . .
C12 C11 C16 118.7(2) . .
C10 C11 C16 121.3(2) . .
C13 C12 C11 122.2(2) . .
C14 C13 C12 117.6(2) . .
C14 C13 C17 120.9(2) . .
C12 C13 C17 121.5(2) . .
C13 C14 C15 122.6(2) . .
C14 C15 C10 119.9(2) . .
C14 C15 C18 117.4(2) . .
C10 C15 C18 122.7(2) . .
C20 C19 B1 130.0(2) . .
C20 C19 S1 108.50(15) . .
B1 C19 S1 121.42(17) . .
C19 C20 C21 115.41(19) . .
C22 C21 C20 111.17(19) . .
C22 C21 C24 124.12(18) . .
C20 C21 C24 124.72(19) . .
C21 C22 C23 127.4(2) . .
C21 C22 S1 111.31(15) . .
C23 C22 S1 121.23(18) . .
C24 C24 C21 125.84(11) 2 .
C24 C24 C25 111.32(13) 2 .
C21 C24 C25 122.81(18) . .
C26 C25 C24 104.3(2) . .
C25 C26 C25 108.7(3) . 2

loop_
_geom_bond_atom_site_label_1
_geom_bond_atom_site_label_2
_geom_bond_distance
_geom_bond_site_symmetry_2
S1 C22 1.725(2) .
S1 C19 1.741(2) .
B1 C19 1.560(3) .
B1 C5 1.581(3) .
B1 C10 1.595(3) .
C1 C2 1.524(4) .
C2 C7 1.389(4) .
C2 C3 1.389(4) .
C3 C4 1.401(3) .
C4 C5 1.433(3) .
C4 C8 1.520(3) .
C5 C6 1.429(3) .
C6 C7 1.407(3) .
C6 C9 1.524(3) .
C10 C11 1.425(3) .
C10 C15 1.429(3) .
C11 C12 1.410(3) .
C11 C16 1.526(3) .
C12 C13 1.394(3) .
C13 C14 1.391(3) .
C13 C17 1.516(3) .
C14 C15 1.403(3) .
C15 C18 1.531(3) .
C19 C20 1.392(3) .
C20 C21 1.424(3) .
C21 C22 1.394(3) .
C21 C24 1.489(3) .
C22 C23 1.518(3) .
C24 C24 1.346(4) 2
C24 C25 1.529(3) .
C25 C26 1.513(4) .
C26 C25 1.513(4) 2
